data_7152044
loop_
_publ_author_name
'Iaroshenko, Viktor O.'
'Bunescu, Alina'
'Spannenberg, Anke'
'Supe, Linda'
'Milyutina, Maria'
'Langer, Peter'

_publ_section_title
;
 3-Methoxalylchromones - versatile reagents for the regioselective
 synthesis of functionalized 2,4'-dihydroxybenzophenones, potential
 UV-filters.
;
_journal_issue 21
_journal_name_full 'Organic &amp; biomolecular chemistry'
_journal_page_first 7554
_journal_page_last 7558
_journal_paper_doi 10.1039/c1ob05931a
_journal_volume 9
_journal_year 2011
_chemical_formula_sum 'C33 H45 Br O7'
_chemical_formula_weight 633.60
_chemical_name_systematic
;
?
;
_space_group_IT_number 2
_symmetry_cell_setting triclinic
_symmetry_space_group_name_Hall '-P 1'
_symmetry_space_group_name_H-M 'P -1'
_atom_sites_solution_hydrogens geom
_atom_sites_solution_primary direct
_atom_sites_solution_secondary difmap
_audit_creation_method SHELXL-97
_cell_angle_alpha 73.732(3)
_cell_angle_beta 84.917(3)
_cell_angle_gamma 87.568(3)
_cell_formula_units_Z 2
_cell_length_a 9.0595(4)
_cell_length_b 11.5721(5)
_cell_length_c 15.5179(6)
_cell_measurement_reflns_used 8225
_cell_measurement_temperature 150(2)
_cell_measurement_theta_max 29.66
_cell_measurement_theta_min 1.81
_cell_volume 1555.32(12)
_computing_cell_refinement X-AREA
_computing_data_collection 'X-AREA (Stoe & Cie, 2005)'
_computing_data_reduction X-AREA
_computing_structure_refinement 'SHELXL-97 (Sheldrick, 2008)'
_computing_structure_solution 'SHELXS-97 (Sheldrick, 2008)'
_diffrn_ambient_temperature 150(2)
_diffrn_measured_fraction_theta_full 0.995
_diffrn_measured_fraction_theta_max 0.995
_diffrn_measurement_device_type 'STOE IPDS II'
_diffrn_measurement_method \w
_diffrn_radiation_monochromator graphite
_diffrn_radiation_source 'fine-focus sealed tube'
_diffrn_radiation_type MoK\a
_diffrn_radiation_wavelength 0.71073
_diffrn_reflns_av_R_equivalents 0.0537
_diffrn_reflns_av_sigmaI/netI 0.0646
_diffrn_reflns_limit_h_max 12
_diffrn_reflns_limit_h_min -12
_diffrn_reflns_limit_k_max 15
_diffrn_reflns_limit_k_min -15
_diffrn_reflns_limit_l_max 21
_diffrn_reflns_limit_l_min -21
_diffrn_reflns_number 29997
_diffrn_reflns_theta_full 29.22
_diffrn_reflns_theta_max 29.22
_diffrn_reflns_theta_min 1.96
_exptl_absorpt_coefficient_mu 1.368
_exptl_absorpt_correction_T_max 0.8415
_exptl_absorpt_correction_T_min 0.5578
_exptl_absorpt_correction_type numerical
_exptl_absorpt_process_details 'X-SHAPE and X-RED32 (Stoe & Cie, 2005)'
_exptl_crystal_colour colourless
_exptl_crystal_density_diffrn 1.353
_exptl_crystal_density_method 'not measured'
_exptl_crystal_description prism
_exptl_crystal_F_000 668
_exptl_crystal_size_max 0.50
_exptl_crystal_size_mid 0.35
_exptl_crystal_size_min 0.15
_refine_diff_density_max 0.568
_refine_diff_density_min -0.437
_refine_diff_density_rms 0.056
_refine_ls_extinction_method none
_refine_ls_goodness_of_fit_ref 0.874
_refine_ls_hydrogen_treatment mixed
_refine_ls_matrix_type full
_refine_ls_number_parameters 381
_refine_ls_number_reflns 8406
_refine_ls_number_restraints 0
_refine_ls_restrained_S_all 0.874
_refine_ls_R_factor_all 0.0580
_refine_ls_R_factor_gt 0.0343
_refine_ls_shift/su_max 0.000
_refine_ls_shift/su_mean 0.000
_refine_ls_structure_factor_coef Fsqd
_refine_ls_weighting_details 'calc w=1/[\s^2^(Fo^2^)+(0.0300P)^2^+0.0000P] where P=(Fo^2^+2Fc^2^)/3'
_refine_ls_weighting_scheme calc
_refine_ls_wR_factor_gt 0.0633
_refine_ls_wR_factor_ref 0.0669
_reflns_number_gt 6072
_reflns_number_total 8406
_reflns_threshold_expression >2sigma(I)
_cod_data_source_file c1ob05931a.txt
_cod_data_source_block ks1279
_cod_original_cell_volume 1555.32(11)
_cod_original_sg_symbol_H-M P-1
_cod_database_code 7152044

loop_
_symmetry_equiv_pos_as_xyz
'x, y, z'
'-x, -y, -z'

loop_
_atom_site_label
_atom_site_type_symbol
_atom_site_fract_x
_atom_site_fract_y
_atom_site_fract_z
_atom_site_U_iso_or_equiv
_atom_site_adp_type
_atom_site_occupancy
_atom_site_symmetry_multiplicity
_atom_site_calc_flag
_atom_site_refinement_flags
Br1 Br -0.10059(2) 0.049038(18) 0.188857(15) 0.02815(6) Uani 1 1 d .
C1 C 0.14974(18) -0.06194(15) 0.12003(12) 0.0200(3) Uani 1 1 d .
H1B H 0.1313 -0.1258 0.1734 0.024 Uiso 1 1 calc R
C2 C 0.06262(18) 0.04090(15) 0.10498(12) 0.0212(4) Uani 1 1 d .
C3 C 0.08944(19) 0.13629(15) 0.02875(13) 0.0254(4) Uani 1 1 d .
H3 H 0.0292 0.2072 0.0198 0.031 Uiso 1 1 calc R
C4 C 0.2038(2) 0.12801(15) -0.03402(13) 0.0254(4) Uani 1 1 d .
H4 H 0.2234 0.1939 -0.0859 0.030 Uiso 1 1 calc R
C5 C 0.29133(18) 0.02320(15) -0.02188(12) 0.0192(3) Uani 1 1 d .
C6 C 0.26553(17) -0.07237(14) 0.05667(11) 0.0178(3) Uani 1 1 d .
C7 C 0.35497(17) -0.18451(14) 0.06890(12) 0.0179(3) Uani 1 1 d .
C8 C 0.34683(17) -0.27450(14) 0.15976(11) 0.0172(3) Uani 1 1 d .
C9 C 0.29223(17) -0.38821(14) 0.17220(11) 0.0175(3) Uani 1 1 d .
C10 C 0.28934(17) -0.47212(14) 0.25774(12) 0.0183(3) Uani 1 1 d .
C11 C 0.35299(17) -0.44169(14) 0.32791(11) 0.0179(3) Uani 1 1 d .
C12 C 0.41339(17) -0.32720(15) 0.31462(12) 0.0176(3) Uani 1 1 d .
C13 C 0.40526(17) -0.24495(14) 0.23152(11) 0.0176(3) Uani 1 1 d .
H13 H 0.4402 -0.1659 0.2225 0.021 Uiso 1 1 calc R
C14 C 0.24126(19) -0.41906(15) 0.09156(12) 0.0219(4) Uani 1 1 d .
C15 C 0.2870(3) -0.54953(19) -0.00106(14) 0.0386(5) Uani 1 1 d .
H15A H 0.1824 -0.5718 0.0102 0.058 Uiso 1 1 calc R
H15B H 0.3484 -0.6206 -0.0033 0.058 Uiso 1 1 calc R
H15C H 0.3015 -0.4874 -0.0586 0.058 Uiso 1 1 calc R
C16 C 0.21754(18) -0.59055(15) 0.27928(12) 0.0209(4) Uani 1 1 d .
C17 C 0.0684(2) -0.71651(17) 0.22846(15) 0.0324(5) Uani 1 1 d .
H17A H 0.1477 -0.7761 0.2261 0.049 Uiso 1 1 calc R
H17B H 0.0032 -0.7114 0.1803 0.049 Uiso 1 1 calc R
H17C H 0.0109 -0.7409 0.2870 0.049 Uiso 1 1 calc R
C18 C 0.48329(18) -0.30209(15) 0.39222(11) 0.0193(3) Uani 1 1 d .
H18A H 0.5616 -0.3639 0.4117 0.023 Uiso 1 1 calc R
H18B H 0.4068 -0.3113 0.4432 0.023 Uiso 1 1 calc R
C19 C 0.55119(18) -0.17856(15) 0.37286(12) 0.0193(3) Uani 1 1 d .
H19A H 0.4731 -0.1159 0.3554 0.023 Uiso 1 1 calc R
H19B H 0.6272 -0.1678 0.3214 0.023 Uiso 1 1 calc R
C20 C 0.62223(18) -0.16173(15) 0.45379(12) 0.0198(3) Uani 1 1 d .
H20A H 0.5471 -0.1763 0.5058 0.024 Uiso 1 1 calc R
H20B H 0.7028 -0.2226 0.4696 0.024 Uiso 1 1 calc R
C21 C 0.68532(18) -0.03709(15) 0.43761(12) 0.0206(3) Uani 1 1 d .
H21A H 0.6052 0.0237 0.4199 0.025 Uiso 1 1 calc R
H21B H 0.7623 -0.0236 0.3866 0.025 Uiso 1 1 calc R
C22 C 0.75286(18) -0.01727(15) 0.51855(12) 0.0211(3) Uani 1 1 d .
H22A H 0.8331 -0.0778 0.5365 0.025 Uiso 1 1 calc R
H22B H 0.6760 -0.0300 0.5696 0.025 Uiso 1 1 calc R
C23 C 0.81554(18) 0.10810(15) 0.50012(12) 0.0214(4) Uani 1 1 d .
H23A H 0.7357 0.1684 0.4804 0.026 Uiso 1 1 calc R
H23B H 0.8938 0.1198 0.4499 0.026 Uiso 1 1 calc R
C24 C 0.88059(19) 0.13163(15) 0.58086(12) 0.0219(4) Uani 1 1 d .
H24A H 0.8021 0.1217 0.6309 0.026 Uiso 1 1 calc R
H24B H 0.9597 0.0710 0.6012 0.026 Uiso 1 1 calc R
C25 C 0.94454(19) 0.25697(16) 0.55990(12) 0.0225(4) Uani 1 1 d .
H25A H 0.8650 0.3175 0.5399 0.027 Uiso 1 1 calc R
H25B H 1.0222 0.2670 0.5094 0.027 Uiso 1 1 calc R
C26 C 1.01113(19) 0.28174(15) 0.63957(12) 0.0219(4) Uani 1 1 d .
H26A H 0.9325 0.2754 0.6891 0.026 Uiso 1 1 calc R
H26B H 1.0876 0.2192 0.6613 0.026 Uiso 1 1 calc R
C27 C 1.08079(19) 0.40504(16) 0.61711(12) 0.0227(4) Uani 1 1 d .
H27A H 1.0031 0.4676 0.5983 0.027 Uiso 1 1 calc R
H27B H 1.1558 0.4129 0.5655 0.027 Uiso 1 1 calc R
C28 C 1.15435(19) 0.42803(15) 0.69511(12) 0.0223(4) Uani 1 1 d .
H28A H 1.0787 0.4238 0.7459 0.027 Uiso 1 1 calc R
H28B H 1.2294 0.3637 0.7156 0.027 Uiso 1 1 calc R
C29 C 1.2288(2) 0.54971(16) 0.67029(12) 0.0236(4) Uani 1 1 d .
H29A H 1.1548 0.6136 0.6466 0.028 Uiso 1 1 calc R
H29B H 1.3080 0.5522 0.6216 0.028 Uiso 1 1 calc R
C30 C 1.29577(19) 0.57650(15) 0.74920(12) 0.0233(4) Uani 1 1 d .
H30A H 1.2166 0.5734 0.7980 0.028 Uiso 1 1 calc R
H30B H 1.3701 0.5128 0.7726 0.028 Uiso 1 1 calc R
C31 C 1.3696(2) 0.69848(16) 0.72516(12) 0.0239(4) Uani 1 1 d .
H31A H 1.4464 0.7027 0.6749 0.029 Uiso 1 1 calc R
H31B H 1.2945 0.7623 0.7038 0.029 Uiso 1 1 calc R
C32 C 1.4412(2) 0.72357(15) 0.80306(12) 0.0242(4) Uani 1 1 d .
H32A H 1.3634 0.7250 0.8518 0.029 Uiso 1 1 calc R
H32B H 1.5116 0.6570 0.8272 0.029 Uiso 1 1 calc R
C33 C 1.5229(2) 0.84144(17) 0.77670(14) 0.0294(4) Uani 1 1 d .
H33A H 1.5937 0.8439 0.7247 0.044 Uiso 1 1 calc R
H33B H 1.5762 0.8480 0.8274 0.044 Uiso 1 1 calc R
H33C H 1.4516 0.9086 0.7610 0.044 Uiso 1 1 calc R
O1 O 0.39874(14) 0.01868(12) -0.08662(9) 0.0244(3) Uani 1 1 d .
O2 O 0.43585(13) -0.20459(11) 0.00700(8) 0.0254(3) Uani 1 1 d .
O3 O 0.13985(16) -0.36996(12) 0.05042(10) 0.0373(4) Uani 1 1 d .
O4 O 0.32906(14) -0.50354(11) 0.07060(8) 0.0259(3) Uani 1 1 d .
O5 O 0.23177(15) -0.67011(11) 0.34818(9) 0.0323(3) Uani 1 1 d .
O6 O 0.13256(14) -0.60011(11) 0.21671(9) 0.0270(3) Uani 1 1 d .
O7 O 0.35869(14) -0.51873(11) 0.41048(8) 0.0248(3) Uani 1 1 d .
H1A H 0.433(3) -0.046(2) -0.0764(16) 0.041(7) Uiso 1 1 d .
H7 H 0.322(3) -0.584(2) 0.4104(16) 0.046(7) Uiso 1 1 d .

loop_
_atom_site_aniso_label
_atom_site_aniso_U_11
_atom_site_aniso_U_22
_atom_site_aniso_U_33
_atom_site_aniso_U_23
_atom_site_aniso_U_13
_atom_site_aniso_U_12
Br1 0.02300(8) 0.02853(10) 0.03540(12) -0.01434(8) 0.00214(7) -0.00028(7)
C1 0.0222(8) 0.0176(8) 0.0193(9) -0.0028(7) -0.0038(7) -0.0031(6)
C2 0.0175(8) 0.0239(9) 0.0248(10) -0.0106(8) -0.0019(7) -0.0022(7)
C3 0.0257(8) 0.0188(8) 0.0322(11) -0.0061(8) -0.0097(8) 0.0030(7)
C4 0.0299(9) 0.0180(8) 0.0245(10) 0.0019(7) -0.0072(8) -0.0012(7)
C5 0.0200(7) 0.0202(8) 0.0173(9) -0.0033(7) -0.0051(7) -0.0045(6)
C6 0.0200(7) 0.0154(8) 0.0180(9) -0.0032(7) -0.0053(7) -0.0029(6)
C7 0.0196(7) 0.0166(8) 0.0181(9) -0.0045(7) -0.0048(7) -0.0034(6)
C8 0.0194(7) 0.0158(8) 0.0162(9) -0.0040(7) -0.0029(6) 0.0020(6)
C9 0.0179(7) 0.0165(8) 0.0191(9) -0.0058(7) -0.0042(6) 0.0015(6)
C10 0.0190(7) 0.0159(8) 0.0203(9) -0.0054(7) -0.0010(7) -0.0015(6)
C11 0.0199(7) 0.0164(8) 0.0162(9) -0.0028(7) -0.0010(6) 0.0005(6)
C12 0.0169(7) 0.0189(8) 0.0181(9) -0.0068(7) -0.0023(6) 0.0002(6)
C13 0.0189(7) 0.0142(7) 0.0199(9) -0.0046(7) -0.0016(7) -0.0018(6)
C14 0.0282(9) 0.0154(8) 0.0214(9) -0.0021(7) -0.0071(7) -0.0040(7)
C15 0.0609(14) 0.0338(11) 0.0262(11) -0.0149(9) -0.0063(10) -0.0057(10)
C16 0.0233(8) 0.0167(8) 0.0236(10) -0.0070(7) -0.0006(7) -0.0019(7)
C17 0.0325(10) 0.0256(10) 0.0437(13) -0.0156(9) -0.0018(9) -0.0118(8)
C18 0.0229(8) 0.0190(8) 0.0163(9) -0.0048(7) -0.0032(7) -0.0022(7)
C19 0.0215(8) 0.0194(8) 0.0180(9) -0.0060(7) -0.0031(7) -0.0021(6)
C20 0.0219(8) 0.0207(8) 0.0181(9) -0.0067(7) -0.0030(7) -0.0032(7)
C21 0.0212(8) 0.0212(8) 0.0204(9) -0.0070(7) -0.0028(7) -0.0029(7)
C22 0.0221(8) 0.0219(8) 0.0203(9) -0.0064(7) -0.0022(7) -0.0045(7)
C23 0.0210(8) 0.0236(9) 0.0207(9) -0.0067(7) -0.0040(7) -0.0032(7)
C24 0.0226(8) 0.0222(8) 0.0224(10) -0.0076(7) -0.0037(7) -0.0043(7)
C25 0.0224(8) 0.0244(9) 0.0227(10) -0.0085(8) -0.0032(7) -0.0042(7)
C26 0.0237(8) 0.0228(8) 0.0205(9) -0.0076(7) -0.0022(7) -0.0038(7)
C27 0.0244(8) 0.0243(9) 0.0210(9) -0.0084(8) -0.0019(7) -0.0048(7)
C28 0.0256(8) 0.0213(8) 0.0216(10) -0.0080(7) -0.0025(7) -0.0037(7)
C29 0.0284(9) 0.0231(9) 0.0207(10) -0.0075(8) -0.0028(7) -0.0041(7)
C30 0.0272(9) 0.0220(9) 0.0216(10) -0.0066(8) -0.0052(7) -0.0017(7)
C31 0.0291(9) 0.0236(9) 0.0198(10) -0.0060(7) -0.0055(7) -0.0032(7)
C32 0.0299(9) 0.0226(9) 0.0214(10) -0.0070(8) -0.0059(7) -0.0008(7)
C33 0.0310(9) 0.0305(10) 0.0293(11) -0.0116(9) -0.0034(8) -0.0054(8)
O1 0.0271(6) 0.0222(7) 0.0204(7) -0.0005(5) -0.0003(5) -0.0012(5)
O2 0.0336(7) 0.0218(6) 0.0202(7) -0.0062(5) 0.0007(5) 0.0017(5)
O3 0.0462(8) 0.0265(7) 0.0434(9) -0.0104(7) -0.0286(7) 0.0075(6)
O4 0.0365(7) 0.0231(6) 0.0212(7) -0.0103(5) -0.0066(6) 0.0021(5)
O5 0.0456(8) 0.0194(6) 0.0291(8) 0.0005(6) -0.0084(6) -0.0085(6)
O6 0.0322(7) 0.0214(6) 0.0293(8) -0.0076(6) -0.0066(6) -0.0094(5)
O7 0.0364(7) 0.0186(6) 0.0175(7) -0.0003(5) -0.0053(5) -0.0070(5)

loop_
_atom_type_symbol
_atom_type_description
_atom_type_scat_dispersion_real
_atom_type_scat_dispersion_imag
_atom_type_scat_source
C C 0.0033 0.0016 'International Tables Vol C Tables 4.2.6.8 and 6.1.1.4'
H H 0.0000 0.0000 'International Tables Vol C Tables 4.2.6.8 and 6.1.1.4'
O O 0.0106 0.0060 'International Tables Vol C Tables 4.2.6.8 and 6.1.1.4'
Br Br -0.2901 2.4595 'International Tables Vol C Tables 4.2.6.8 and 6.1.1.4'

loop_
_geom_angle_atom_site_label_1
_geom_angle_atom_site_label_2
_geom_angle_atom_site_label_3
_geom_angle
C2 C1 C6 119.87(16)
C1 C2 C3 121.14(16)
C1 C2 Br1 118.97(14)
C3 C2 Br1 119.86(12)
C4 C3 C2 119.77(15)
C3 C4 C5 120.35(17)
O1 C5 C4 117.84(16)
O1 C5 C6 122.60(14)
C4 C5 C6 119.56(16)
C1 C6 C5 119.25(14)
C1 C6 C7 120.80(15)
C5 C6 C7 119.86(15)
O2 C7 C6 121.53(16)
O2 C7 C8 119.81(14)
C6 C7 C8 118.65(14)
C9 C8 C13 119.85(15)
C9 C8 C7 120.99(14)
C13 C8 C7 119.01(14)
C8 C9 C10 119.87(14)
C8 C9 C14 118.03(15)
C10 C9 C14 122.08(14)
C9 C10 C11 119.10(15)
C9 C10 C16 123.23(15)
C11 C10 C16 117.63(16)
O7 C11 C10 122.39(15)
O7 C11 C12 116.55(14)
C10 C11 C12 121.05(15)
C13 C12 C11 117.95(14)
C13 C12 C18 123.96(15)
C11 C12 C18 118.09(15)
C12 C13 C8 121.96(15)
O3 C14 O4 125.28(16)
O3 C14 C9 124.28(15)
O4 C14 C9 110.37(13)
O5 C16 O6 122.99(16)
O5 C16 C10 123.79(16)
O6 C16 C10 113.20(15)
C12 C18 C19 115.68(14)
C18 C19 C20 112.30(14)
C21 C20 C19 113.42(14)
C20 C21 C22 114.24(15)
C21 C22 C23 112.97(15)
C22 C23 C24 114.13(15)
C25 C24 C23 112.89(15)
C24 C25 C26 113.63(15)
C27 C26 C25 113.38(15)
C26 C27 C28 113.69(15)
C29 C28 C27 112.95(15)
C28 C29 C30 113.39(15)
C31 C30 C29 113.78(15)
C32 C31 C30 113.86(15)
C33 C32 C31 113.30(16)
C14 O4 C15 116.72(14)
C16 O6 C17 116.85(15)

loop_
_geom_bond_atom_site_label_1
_geom_bond_atom_site_label_2
_geom_bond_distance
Br1 C2 1.8988(17)
C1 C2 1.375(2)
C1 C6 1.398(2)
C2 C3 1.385(3)
C3 C4 1.377(3)
C4 C5 1.397(2)
C5 O1 1.346(2)
C5 C6 1.407(2)
C6 C7 1.475(2)
C7 O2 1.2245(19)
C7 C8 1.498(2)
C8 C9 1.382(2)
C8 C13 1.404(2)
C9 C10 1.407(2)
C9 C14 1.508(2)
C10 C11 1.409(2)
C10 C16 1.481(2)
C11 O7 1.344(2)
C11 C12 1.409(2)
C12 C13 1.377(2)
C12 C18 1.511(2)
C14 O3 1.196(2)
C14 O4 1.327(2)
C15 O4 1.445(2)
C16 O5 1.213(2)
C16 O6 1.322(2)
C17 O6 1.448(2)
C18 C19 1.521(2)
C19 C20 1.523(2)
C20 C21 1.520(2)
C21 C22 1.521(2)
C22 C23 1.522(2)
C23 C24 1.525(2)
C24 C25 1.523(2)
C25 C26 1.523(2)
C26 C27 1.521(2)
C27 C28 1.523(2)
C28 C29 1.522(2)
C29 C30 1.524(2)
C30 C31 1.523(2)
C31 C32 1.522(2)
C32 C33 1.515(3)
